data_7001009
loop_
_publ_author_name
'Godoy, Fernando'
'Klahn, A. Hugo'
'Oelckers, Beatriz'
'Garland, Mar\'ia Teresa'
'Ib\'a\~nez, Andres'
'Perutz, Robin N.'

_publ_section_title
;
 Synthesis, reactivity and molecular structure of phosphino tetramethyl
 cyclopentadienyl complex (\h5: \h1-C5Me4CH2PPh2)Re(CO)2
;
_journal_issue 16
_journal_name_full 'Dalton Transactions'
_journal_page_first 3044
_journal_page_last 3051
_journal_paper_doi 10.1039/b820751h
_journal_year 2009
_chemical_formula_moiety 'C23 H24 I2 O P Re'
_chemical_formula_sum 'C23 H24 I2 O P Re'
_chemical_formula_weight 787.39
_chemical_name_systematic
;
?
;
_space_group_IT_number 14
_symmetry_cell_setting monoclinic
_symmetry_space_group_name_Hall '-P 2yn'
_symmetry_space_group_name_H-M 'P 1 21/n 1'
_atom_sites_solution_hydrogens geom
_atom_sites_solution_primary direct
_atom_sites_solution_secondary difmap
_audit_creation_method SHELXL-97
_audit_update_record
;
2008-09-21 # Formatted by publCIF
;
_cell_angle_alpha 90.00
_cell_angle_beta 103.464(2)
_cell_angle_gamma 90.00
_cell_formula_units_Z 4
_cell_length_a 15.1360(15)
_cell_length_b 8.7980(8)
_cell_length_c 17.9659(17)
_cell_measurement_reflns_used 990
_cell_measurement_temperature 273(2)
_cell_measurement_theta_max 18.70
_cell_measurement_theta_min 2.332
_cell_volume 2326.7(4)
_computing_cell_refinement 'SAINT-NT (Bruker, 2000 )'
_computing_data_collection 'SMART-NT (Bruker, 2001)'
_computing_data_reduction 'SAINT-NT (Bruker, 2000 )'
_computing_molecular_graphics 'SHELXTL-NT (Sheldrick, 2000)'
_computing_publication_material 'SHELXTL-NT (Sheldrick, 2000)'
_computing_structure_refinement 'SHELXS-97 (Sheldrick, 1997)'
_computing_structure_solution 'SHELXS-97 (Sheldrick, 1997)'
_diffrn_ambient_temperature 273(2)
_diffrn_measured_fraction_theta_full 0.999
_diffrn_measured_fraction_theta_max 0.929
_diffrn_measurement_device_type 'Bruker CCD area detector'
_diffrn_measurement_method 'phi and omega scans'
_diffrn_radiation_monochromator graphite
_diffrn_radiation_source 'fine-focus sealed tube'
_diffrn_radiation_type MoK\a
_diffrn_radiation_wavelength 0.71073
_diffrn_reflns_av_R_equivalents 0.0811
_diffrn_reflns_av_sigmaI/netI 0.0844
_diffrn_reflns_limit_h_max 19
_diffrn_reflns_limit_h_min -19
_diffrn_reflns_limit_k_max 11
_diffrn_reflns_limit_k_min -11
_diffrn_reflns_limit_l_max 23
_diffrn_reflns_limit_l_min -22
_diffrn_reflns_number 16711
_diffrn_reflns_theta_full 25.00
_diffrn_reflns_theta_max 28.10
_diffrn_reflns_theta_min 2.01
_diffrn_standards_number 0
_exptl_absorpt_coefficient_mu 7.957
_exptl_absorpt_correction_T_max 0.62
_exptl_absorpt_correction_T_min 0.36
_exptl_absorpt_correction_type multi-scan
_exptl_absorpt_process_details 'SADABS in SAINT-NT (Bruker, 2002)'
_exptl_crystal_colour Red
_exptl_crystal_density_diffrn 2.248
_exptl_crystal_density_method 'not measured'
_exptl_crystal_description Plates
_exptl_crystal_F_000 1464
_exptl_crystal_size_max 0.21
_exptl_crystal_size_mid 0.12
_exptl_crystal_size_min 0.06
_refine_diff_density_max 1.690
_refine_diff_density_min -1.097
_refine_diff_density_rms 0.223
_refine_ls_extinction_method none
_refine_ls_goodness_of_fit_ref 1.045
_refine_ls_hydrogen_treatment constr
_refine_ls_matrix_type full
_refine_ls_number_parameters 262
_refine_ls_number_reflns 5271
_refine_ls_number_restraints 1
_refine_ls_restrained_S_all 1.049
_refine_ls_R_factor_all 0.0881
_refine_ls_R_factor_gt 0.0561
_refine_ls_shift/su_max 0.001
_refine_ls_shift/su_mean 0.000
_refine_ls_structure_factor_coef Fsqd
_refine_ls_weighting_details 'calc w=1/[\s^2^(Fo^2^)+(0.0397P)^2^+4.9482P] where P=(Fo^2^+2Fc^2^)/3'
_refine_ls_weighting_scheme calc
_refine_ls_wR_factor_gt 0.1088
_refine_ls_wR_factor_ref 0.1194
_reflns_number_gt 3766
_reflns_number_total 5271
_reflns_threshold_expression I>2\s(I)
_cod_data_source_file b820751h.txt
_cod_data_source_block 6a
_cod_original_sg_symbol_H-M P21/n
_cod_database_code 7001009

loop_
_symmetry_equiv_pos_as_xyz
'x, y, z'
'-x+1/2, y+1/2, -z+1/2'
'-x, -y, -z'
'x-1/2, -y-1/2, z-1/2'

loop_
_atom_site_label
_atom_site_type_symbol
_atom_site_fract_x
_atom_site_fract_y
_atom_site_fract_z
_atom_site_U_iso_or_equiv
_atom_site_adp_type
_atom_site_occupancy
_atom_site_symmetry_multiplicity
_atom_site_calc_flag
_atom_site_refinement_flags
_atom_site_disorder_assembly
_atom_site_disorder_group
Re1 Re -0.00653(3) 0.94596(4) 0.76561(2) 0.03023(13) Uani 1 1 d . . .
I1 I 0.09638(5) 1.21082(8) 0.79712(5) 0.0515(2) Uani 1 1 d . . .
I2 I -0.14816(5) 1.15565(9) 0.73264(5) 0.0522(2) Uani 1 1 d . . .
P1 P 0.12236(18) 0.8253(3) 0.85209(15) 0.0325(6) Uani 1 1 d . . .
C1 C 0.0612(7) 0.7562(10) 0.7151(6) 0.032(2) Uani 1 1 d . . .
C2 C -0.0302(7) 0.7141(11) 0.7097(6) 0.038(2) Uani 1 1 d . . .
C3 C -0.0826(7) 0.8228(11) 0.6602(6) 0.039(3) Uani 1 1 d . . .
C4 C -0.0248(7) 0.9287(12) 0.6341(6) 0.042(3) Uani 1 1 d . . .
C5 C 0.0654(8) 0.8889(12) 0.6675(6) 0.040(3) Uani 1 1 d . . .
C6 C -0.0634(8) 0.5731(12) 0.7409(8) 0.058(3) Uani 1 1 d . . .
H6A H -0.0787 0.4983 0.7010 0.088 Uiso 1 1 calc R . .
H6B H -0.1161 0.5965 0.7597 0.088 Uiso 1 1 calc R . .
H6C H -0.0165 0.5339 0.7819 0.088 Uiso 1 1 calc R . .
C7 C -0.1840(8) 0.8070(15) 0.6288(7) 0.064(4) Uani 1 1 d . . .
H7A H -0.1953 0.7374 0.5865 0.095 Uiso 1 1 calc R . .
H7B H -0.2094 0.9044 0.6119 0.095 Uiso 1 1 calc R . .
H7C H -0.2114 0.7691 0.6682 0.095 Uiso 1 1 calc R . .
C8 C -0.0558(9) 1.0502(15) 0.5764(7) 0.068(4) Uani 1 1 d . . .
H8A H -0.0743 1.0056 0.5264 0.102 Uiso 1 1 calc R . .
H8B H -0.0070 1.1203 0.5773 0.102 Uiso 1 1 calc R . .
H8C H -0.1062 1.1033 0.5883 0.102 Uiso 1 1 calc R . .
C9 C 0.1522(7) 0.9567(13) 0.6525(7) 0.049(3) Uani 1 1 d . . .
H9A H 0.1690 0.9024 0.6116 0.074 Uiso 1 1 calc R . .
H9B H 0.2001 0.9488 0.6980 0.074 Uiso 1 1 calc R . .
H9C H 0.1422 1.0618 0.6386 0.074 Uiso 1 1 calc R . .
C10 C 0.1421(7) 0.6999(12) 0.7762(6) 0.038(2) Uani 1 1 d . . .
H10A H 0.1997 0.7195 0.7631 0.046 Uiso 1 1 calc R . .
H10B H 0.1372 0.5932 0.7882 0.046 Uiso 1 1 calc R . .
C11 C 0.2294(7) 0.9229(11) 0.8941(6) 0.040(3) Uani 1 1 d . . .
C12 C 0.3037(7) 0.9124(12) 0.8673(7) 0.045(3) Uani 1 1 d . . .
H12 H 0.3022 0.8534 0.8241 0.055 Uiso 1 1 calc R . .
C13 C 0.3835(8) 0.9865(15) 0.9017(7) 0.057(3) Uani 1 1 d . . .
H13 H 0.4352 0.9764 0.8825 0.068 Uiso 1 1 calc R . .
C14 C 0.3846(10) 1.0753(15) 0.9648(9) 0.070(4) Uani 1 1 d . . .
H14 H 0.4369 1.1293 0.9873 0.084 Uiso 1 1 calc R . .
C15 C 0.3107(10) 1.0851(14) 0.9945(8) 0.068(4) Uani 1 1 d . . .
H15 H 0.3131 1.1410 1.0389 0.081 Uiso 1 1 calc R . .
C16 C 0.2309(8) 1.0115(13) 0.9586(7) 0.054(3) Uani 1 1 d . . .
H16 H 0.1789 1.0214 0.9775 0.065 Uiso 1 1 calc R . .
C17 C 0.1077(7) 0.7064(11) 0.9306(6) 0.037(2) Uani 1 1 d . . .
C18 C 0.1416(8) 0.5620(13) 0.9405(7) 0.048(3) Uani 1 1 d . . .
H18 H 0.1672 0.5197 0.9030 0.057 Uiso 1 1 calc R . .
C19 C 0.1390(9) 0.4779(14) 1.0037(8) 0.057(3) Uani 1 1 d . . .
H19 H 0.1616 0.3791 1.0089 0.069 Uiso 1 1 calc R . .
C20 C 0.1024(9) 0.5419(18) 1.0597(8) 0.071(4) Uani 1 1 d . . .
H20 H 0.0993 0.4850 1.1026 0.085 Uiso 1 1 calc R . .
C21 C 0.0704(9) 0.6880(18) 1.0530(7) 0.066(4) Uani 1 1 d . . .
H21 H 0.0478 0.7308 1.0921 0.079 Uiso 1 1 calc R . .
C22 C 0.0718(8) 0.7721(14) 0.9881(6) 0.049(3) Uani 1 1 d . . .
H22 H 0.0491 0.8708 0.9828 0.059 Uiso 1 1 calc R . .
C23 C -0.0730(8) 0.8988(12) 0.8379(6) 0.059(4) Uani 1 1 d D . .
O1 O -0.1186(4) 0.8657(7) 0.8731(4) 0.0276(15) Uani 1 1 d D . .

loop_
_atom_site_aniso_label
_atom_site_aniso_U_11
_atom_site_aniso_U_22
_atom_site_aniso_U_33
_atom_site_aniso_U_23
_atom_site_aniso_U_13
_atom_site_aniso_U_12
Re1 0.0296(2) 0.0285(2) 0.0335(2) -0.00118(18) 0.00911(17) 0.00181(17)
I1 0.0524(5) 0.0364(4) 0.0664(6) -0.0021(4) 0.0149(4) -0.0024(3)
I2 0.0427(4) 0.0473(5) 0.0661(6) -0.0015(4) 0.0117(4) 0.0149(4)
P1 0.0324(14) 0.0331(14) 0.0313(15) -0.0010(11) 0.0061(12) 0.0010(11)
C1 0.043(6) 0.024(5) 0.034(6) -0.008(4) 0.016(5) 0.002(4)
C2 0.045(6) 0.037(6) 0.034(6) -0.008(5) 0.015(5) -0.004(5)
C3 0.035(6) 0.036(6) 0.045(7) -0.016(5) 0.007(5) -0.004(5)
C4 0.039(6) 0.052(7) 0.033(6) 0.004(5) 0.004(5) 0.014(5)
C5 0.049(7) 0.042(6) 0.031(6) -0.004(5) 0.014(5) 0.004(5)
C6 0.059(8) 0.045(7) 0.080(10) -0.003(6) 0.033(7) -0.003(6)
C7 0.042(7) 0.085(10) 0.056(8) -0.016(7) -0.002(6) 0.007(7)
C8 0.069(9) 0.093(10) 0.045(8) 0.018(7) 0.020(7) 0.034(8)
C9 0.044(7) 0.055(7) 0.053(7) -0.005(6) 0.021(6) -0.006(6)
C10 0.033(6) 0.041(6) 0.042(6) -0.004(5) 0.012(5) 0.000(5)
C11 0.041(6) 0.034(6) 0.045(7) -0.001(5) 0.008(5) -0.008(5)
C12 0.041(7) 0.043(7) 0.052(7) -0.011(5) 0.008(6) -0.012(5)
C13 0.047(8) 0.069(9) 0.051(8) 0.012(7) 0.006(6) -0.007(6)
C14 0.057(9) 0.058(9) 0.085(11) -0.004(8) -0.003(8) -0.005(7)
C15 0.067(10) 0.046(8) 0.077(10) -0.017(7) -0.008(8) -0.006(7)
C16 0.047(7) 0.053(7) 0.056(8) -0.010(6) 0.002(6) -0.007(6)
C17 0.035(6) 0.036(6) 0.035(6) 0.003(5) -0.001(5) -0.009(5)
C18 0.048(7) 0.047(7) 0.047(7) 0.004(6) 0.010(6) -0.010(6)
C19 0.055(8) 0.052(8) 0.061(9) 0.007(7) 0.006(7) -0.013(6)
C20 0.049(8) 0.098(12) 0.054(9) 0.028(9) -0.012(7) -0.032(8)
C21 0.058(9) 0.105(12) 0.038(8) -0.003(8) 0.015(6) -0.016(8)
C22 0.045(7) 0.059(8) 0.045(7) -0.008(6) 0.012(6) -0.006(6)
C23 0.058(9) 0.035(7) 0.064(9) -0.019(6) -0.024(7) 0.021(6)
O1 0.009(3) 0.034(4) 0.044(4) -0.004(3) 0.014(3) 0.003(3)

loop_
_atom_type_symbol
_atom_type_description
_atom_type_scat_dispersion_real
_atom_type_scat_dispersion_imag
_atom_type_scat_source
C C 0.0033 0.0016 'International Tables Vol C Tables 4.2.6.8 and 6.1.1.4'
H H 0.0000 0.0000 'International Tables Vol C Tables 4.2.6.8 and 6.1.1.4'
O O 0.0106 0.0060 'International Tables Vol C Tables 4.2.6.8 and 6.1.1.4'
P P 0.1023 0.0942 'International Tables Vol C Tables 4.2.6.8 and 6.1.1.4'
I I -0.4742 1.8119 'International Tables Vol C Tables 4.2.6.8 and 6.1.1.4'
Re Re -1.0185 7.2310 'International Tables Vol C Tables 4.2.6.8 and 6.1.1.4'

loop_
_geom_angle_atom_site_label_1
_geom_angle_atom_site_label_2
_geom_angle_atom_site_label_3
_geom_angle
_geom_angle_site_symmetry_1
_geom_angle_site_symmetry_3
_geom_angle_publ_flag
C23 Re1 C3 103.0(5) . . ?
C23 Re1 C1 119.0(4) . . ?
C3 Re1 C1 59.8(4) . . ?
C23 Re1 C2 93.1(4) . . ?
C3 Re1 C2 36.5(4) . . ?
C1 Re1 C2 36.4(4) . . ?
C23 Re1 C4 137.7(5) . . ?
C3 Re1 C4 36.4(4) . . ?
C1 Re1 C4 60.0(4) . . ?
C2 Re1 C4 61.3(4) . . ?
C23 Re1 C5 154.3(4) . . ?
C3 Re1 C5 59.9(4) . . ?
C1 Re1 C5 37.0(3) . . ?
C2 Re1 C5 61.6(4) . . ?
C4 Re1 C5 35.1(4) . . ?
C23 Re1 P1 86.6(4) . . ?
C3 Re1 P1 120.2(3) . . ?
C1 Re1 P1 64.1(3) . . ?
C2 Re1 P1 84.9(3) . . ?
C4 Re1 P1 120.6(3) . . ?
C5 Re1 P1 86.7(3) . . ?
C23 Re1 I2 77.4(3) . . ?
C3 Re1 I2 85.5(3) . . ?
C1 Re1 I2 143.5(3) . . ?
C2 Re1 I2 117.9(3) . . ?
C4 Re1 I2 85.6(3) . . ?
C5 Re1 I2 117.0(3) . . ?
P1 Re1 I2 152.44(7) . . ?
C23 Re1 I1 114.3(3) . . ?
C3 Re1 I1 136.5(3) . . ?
C1 Re1 I1 114.6(3) . . ?
C2 Re1 I1 150.0(3) . . ?
C4 Re1 I1 101.0(3) . . ?
C5 Re1 I1 89.8(3) . . ?
P1 Re1 I1 84.73(7) . . ?
I2 Re1 I1 81.69(3) . . ?
C17 P1 C10 107.6(5) . . ?
C17 P1 C11 101.9(5) . . ?
C10 P1 C11 107.9(5) . . ?
C17 P1 Re1 121.6(3) . . ?
C10 P1 Re1 91.9(3) . . ?
C11 P1 Re1 123.9(3) . . ?
C2 C1 C5 110.1(9) . . ?
C2 C1 C10 125.1(9) . . ?
C5 C1 C10 123.1(9) . . ?
C2 C1 Re1 72.1(5) . . ?
C5 C1 Re1 74.3(5) . . ?
C10 C1 Re1 108.4(6) . . ?
C3 C2 C1 105.2(9) . . ?
C3 C2 C6 127.5(10) . . ?
C1 C2 C6 126.8(10) . . ?
C3 C2 Re1 71.2(6) . . ?
C1 C2 Re1 71.5(5) . . ?
C6 C2 Re1 127.8(7) . . ?
C2 C3 C4 110.5(9) . . ?
C2 C3 C7 122.8(10) . . ?
C4 C3 C7 125.6(10) . . ?
C2 C3 Re1 72.3(6) . . ?
C4 C3 Re1 74.4(6) . . ?
C7 C3 Re1 129.3(8) . . ?
C5 C4 C3 107.8(9) . . ?
C5 C4 C8 126.6(11) . . ?
C3 C4 C8 125.4(10) . . ?
C5 C4 Re1 72.9(6) . . ?
C3 C4 Re1 69.2(6) . . ?
C8 C4 Re1 127.3(8) . . ?
C4 C5 C1 106.3(9) . . ?
C4 C5 C9 128.4(10) . . ?
C1 C5 C9 125.1(10) . . ?
C4 C5 Re1 72.0(6) . . ?
C1 C5 Re1 68.7(5) . . ?
C9 C5 Re1 128.5(7) . . ?
C2 C6 H6A 109.5 . . ?
C2 C6 H6B 109.5 . . ?
H6A C6 H6B 109.5 . . ?
C2 C6 H6C 109.5 . . ?
H6A C6 H6C 109.5 . . ?
H6B C6 H6C 109.5 . . ?
C3 C7 H7A 109.5 . . ?
C3 C7 H7B 109.5 . . ?
H7A C7 H7B 109.5 . . ?
C3 C7 H7C 109.5 . . ?
H7A C7 H7C 109.5 . . ?
H7B C7 H7C 109.5 . . ?
C4 C8 H8A 109.5 . . ?
C4 C8 H8B 109.5 . . ?
H8A C8 H8B 109.5 . . ?
C4 C8 H8C 109.5 . . ?
H8A C8 H8C 109.5 . . ?
H8B C8 H8C 109.5 . . ?
C5 C9 H9A 109.5 . . ?
C5 C9 H9B 109.5 . . ?
H9A C9 H9B 109.5 . . ?
C5 C9 H9C 109.5 . . ?
H9A C9 H9C 109.5 . . ?
H9B C9 H9C 109.5 . . ?
C1 C10 P1 95.6(6) . . ?
C1 C10 H10A 112.6 . . ?
P1 C10 H10A 112.6 . . ?
C1 C10 H10B 112.6 . . ?
P1 C10 H10B 112.6 . . ?
H10A C10 H10B 110.1 . . ?
C12 C11 C16 119.4(10) . . ?
C12 C11 P1 124.1(9) . . ?
C16 C11 P1 116.5(9) . . ?
C11 C12 C13 122.0(11) . . ?
C11 C12 H12 119.0 . . ?
C13 C12 H12 119.0 . . ?
C14 C13 C12 118.6(13) . . ?
C14 C13 H13 120.7 . . ?
C12 C13 H13 120.7 . . ?
C15 C14 C13 120.6(13) . . ?
C15 C14 H14 119.7 . . ?
C13 C14 H14 119.7 . . ?
C14 C15 C16 119.9(14) . . ?
C14 C15 H15 120.0 . . ?
C16 C15 H15 120.0 . . ?
C11 C16 C15 119.4(12) . . ?
C11 C16 H16 120.3 . . ?
C15 C16 H16 120.3 . . ?
C18 C17 C22 119.1(10) . . ?
C18 C17 P1 121.9(9) . . ?
C22 C17 P1 118.4(8) . . ?
C19 C18 C17 122.1(12) . . ?
C19 C18 H18 119.0 . . ?
C17 C18 H18 119.0 . . ?
C18 C19 C20 118.7(13) . . ?
C18 C19 H19 120.6 . . ?
C20 C19 H19 120.6 . . ?
C21 C20 C19 121.0(13) . . ?
C21 C20 H20 119.5 . . ?
C19 C20 H20 119.5 . . ?
C20 C21 C22 120.1(13) . . ?
C20 C21 H21 120.0 . . ?
C22 C21 H21 120.0 . . ?
C21 C22 C17 119.0(12) . . ?
C21 C22 H22 120.5 . . ?
C17 C22 H22 120.5 . . ?
O1 C23 Re1 172.0(11) . . ?

loop_
_geom_bond_atom_site_label_1
_geom_bond_atom_site_label_2
_geom_bond_distance
_geom_bond_site_symmetry_2
_geom_bond_publ_flag
Re1 C23 1.865(11) . ?
Re1 C3 2.252(10) . ?
Re1 C1 2.257(9) . ?
Re1 C2 2.265(10) . ?
Re1 C4 2.319(10) . ?
Re1 C5 2.331(10) . ?
Re1 P1 2.436(3) . ?
Re1 I2 2.7855(8) . ?
Re1 I1 2.7868(9) . ?
P1 C17 1.810(10) . ?
P1 C10 1.832(10) . ?
P1 C11 1.834(11) . ?
C1 C2 1.414(14) . ?
C1 C5 1.458(14) . ?
C1 C10 1.524(14) . ?
C2 C3 1.416(14) . ?
C2 C6 1.496(14) . ?
C3 C4 1.430(14) . ?
C3 C7 1.513(15) . ?
C4 C5 1.401(14) . ?
C4 C8 1.487(15) . ?
C5 C9 1.523(14) . ?
C6 H6A 0.9600 . ?
C6 H6B 0.9600 . ?
C6 H6C 0.9600 . ?
C7 H7A 0.9600 . ?
C7 H7B 0.9600 . ?
C7 H7C 0.9600 . ?
C8 H8A 0.9600 . ?
C8 H8B 0.9600 . ?
C8 H8C 0.9600 . ?
C9 H9A 0.9600 . ?
C9 H9B 0.9600 . ?
C9 H9C 0.9600 . ?
C10 H10A 0.9700 . ?
C10 H10B 0.9700 . ?
C11 C12 1.325(15) . ?
C11 C16 1.393(15) . ?
C12 C13 1.385(15) . ?
C12 H12 0.9300 . ?
C13 C14 1.374(17) . ?
C13 H13 0.9300 . ?
C14 C15 1.350(19) . ?
C14 H14 0.9300 . ?
C15 C16 1.389(16) . ?
C15 H15 0.9300 . ?
C16 H16 0.9300 . ?
C17 C18 1.366(14) . ?
C17 C22 1.400(14) . ?
C18 C19 1.364(15) . ?
C18 H18 0.9300 . ?
C19 C20 1.376(19) . ?
C19 H19 0.9300 . ?
C20 C21 1.369(19) . ?
C20 H20 0.9300 . ?
C21 C22 1.386(16) . ?
C21 H21 0.9300 . ?
C22 H22 0.9300 . ?
C23 O1 1.080(9) . ?
